data_7059912
loop_
_publ_author_name
'Grguri\'c, Toni'
'Cetina, Mario'
'Petroselli, Manuel'
'Bacchiocchi, Corrado'
'Dzoli\'c, Zoran'
'Cametti, Massimo'

_publ_section_title
;
 Anion binding with biphenyl-bis-urea derivatives: solution and
 solid-state studies
;
_journal_issue 38
_journal_name_full 'New Journal of Chemistry'
_journal_page_first 16294
_journal_page_last 16301
_journal_paper_doi 10.1039/D0NJ03670F
_journal_volume 44
_journal_year 2020
_chemical_formula_moiety 'C26 H22 N4 O2, 2(C16 H36 N), 2(Br), H2 O'
_chemical_formula_sum 'C58 H96 Br2 N6 O3'
_chemical_formula_weight 1085.22
_space_group_IT_number 14
_space_group_name_Hall '-P 2ybc'
_space_group_name_H-M_alt 'P 1 21/c 1'
_symmetry_cell_setting monoclinic
_symmetry_Int_Tables_number 14
_symmetry_space_group_name_Hall '-P 2ybc'
_symmetry_space_group_name_H-M 'P 1 21/c 1'
_atom_sites_solution_hydrogens mixed
_atom_sites_solution_primary dual
_atom_sites_solution_secondary difmap
_audit_creation_date 2020-04-18T12:44:42-00:00
_audit_creation_method 'WinGX routine CIF_UPDATE'
_audit_update_record
;
2020-07-09 deposited with the CCDC.	2020-08-18 downloaded from the CCDC.
;
_cell_angle_alpha 90
_cell_angle_beta 92.4926(14)
_cell_angle_gamma 90
_cell_formula_units_Z 4
_cell_length_a 16.5304(6)
_cell_length_b 18.1277(4)
_cell_length_c 19.8203(8)
_cell_measurement_reflns_used 9855
_cell_measurement_temperature 170.00(10)
_cell_measurement_theta_max 27.48
_cell_measurement_theta_min 0.41
_cell_volume 5933.7(3)
_computing_cell_refinement 'HKL Scalepack (Otwinowski & Minor, 1997)'
_computing_data_collection 'Collect (Bruker AXS BV, 1997-2004)'
_computing_data_reduction 'HKL Denzo and Scalepack (Otwinowski & Minor, 1997)'
_computing_molecular_graphics 'Mercury (Macrae et al., 2006)'
_computing_publication_material 'OLEX2 (Dolomanov et al., 2009) & WinGX (Farrugia, 2012)'
_computing_structure_refinement 'SHELXL-2018/3 (Sheldrick, 2015)'
_computing_structure_solution 'SHELXT (Sheldrick, 2015)'
_diffrn_ambient_temperature 170.00(10)
_diffrn_detector_area_resol_mean 9
_diffrn_measured_fraction_theta_full 0.977
_diffrn_measured_fraction_theta_max 0.977
_diffrn_measurement_device '95mm CCD camera on \k-goniostat'
_diffrn_measurement_device_type 'Bruker-Nonius KappaCCD with APEXII detector'
_diffrn_measurement_method '\f & \w scans'
_diffrn_radiation_monochromator 'horizonally mounted graphite crystal'
_diffrn_radiation_probe x-ray
_diffrn_radiation_type MoK\a
_diffrn_radiation_wavelength 0.71073
_diffrn_reflns_av_R_equivalents 0.0668
_diffrn_reflns_av_unetI/netI 0.1185
_diffrn_reflns_Laue_measured_fraction_full 0.977
_diffrn_reflns_Laue_measured_fraction_max 0.977
_diffrn_reflns_limit_h_max 19
_diffrn_reflns_limit_h_min -17
_diffrn_reflns_limit_k_max 20
_diffrn_reflns_limit_k_min -21
_diffrn_reflns_limit_l_max 22
_diffrn_reflns_limit_l_min -23
_diffrn_reflns_number 28501
_diffrn_reflns_point_group_measured_fraction_full 0.977
_diffrn_reflns_point_group_measured_fraction_max 0.977
_diffrn_reflns_theta_full 24.999
_diffrn_reflns_theta_max 24.999
_diffrn_reflns_theta_min 1.668
_diffrn_source 'Enraf Nonius FR590'
_exptl_absorpt_coefficient_mu 1.412
_exptl_absorpt_correction_T_max 0.7456
_exptl_absorpt_correction_T_min 0.6092
_exptl_absorpt_correction_type multi-scan
_exptl_absorpt_process_details 'SADABS 2008/1 (Sheldrick, 1996)'
_exptl_crystal_colour colourless
_exptl_crystal_density_diffrn 1.215
_exptl_crystal_description irregular
_exptl_crystal_F_000 2320
_exptl_crystal_recrystallization_method 'Re-crystallisation from solvent: dimethyl sulfoxide'
_exptl_crystal_size_max 0.354
_exptl_crystal_size_mid 0.157
_exptl_crystal_size_min 0.136
_refine_diff_density_max 0.728
_refine_diff_density_min -0.814
_refine_diff_density_rms 0.066
_refine_ls_extinction_method none
_refine_ls_goodness_of_fit_ref 1.019
_refine_ls_hydrogen_treatment mixed
_refine_ls_matrix_type full
_refine_ls_number_parameters 803
_refine_ls_number_reflns 10211
_refine_ls_number_restraints 255
_refine_ls_restrained_S_all 1.039
_refine_ls_R_factor_all 0.2217
_refine_ls_R_factor_gt 0.0892
_refine_ls_shift/su_max 0.002
_refine_ls_shift/su_mean 0
_refine_ls_structure_factor_coef Fsqd
_refine_ls_weighting_details 'w=1/[\s^2^(Fo^2^)+(0.0877P)^2^+16.9879P] where P=(Fo^2^+2Fc^2^)/3'
_refine_ls_weighting_scheme calc
_refine_ls_wR_factor_gt 0.2057
_refine_ls_wR_factor_ref 0.2792
_reflns_Friedel_coverage 0
_reflns_number_gt 4085
_reflns_number_total 10211
_reflns_threshold_expression 'I > 2\s(I)'
_cod_data_source_file d0nj03670f2.cif
_cod_data_source_block 1-((TBA)Br)2
_cod_depositor_comments 'Adding full bibliography for 7059910--7059921.cif.'
_cod_original_sg_symbol_H-M 'P 21/c'
_cod_database_code 7059912
_shelx_shelxl_version_number 2018/3

loop_
_symmetry_equiv_pos_as_xyz
'x, y, z'
'-x, y+1/2, -z+1/2'
'-x, -y, -z'
'x, -y-1/2, z-1/2'

loop_
_atom_site_label
_atom_site_type_symbol
_atom_site_fract_x
_atom_site_fract_y
_atom_site_fract_z
_atom_site_U_iso_or_equiv
_atom_site_adp_type
_atom_site_occupancy
_atom_site_site_symmetry_order
_atom_site_calc_flag
_atom_site_refinement_flags_posn
_atom_site_refinement_flags_adp
_atom_site_refinement_flags_occupancy
_atom_site_disorder_assembly
_atom_site_disorder_group
Br1 Br 0.17003(6) 0.87092(5) 0.71393(6) 0.0882(4) Uani 1 1 d . . . . .
Br2 Br 0.82400(6) 0.62450(5) 0.30046(7) 0.1110(5) Uani 1 1 d . . . . .
O1 O 0.6287(4) 0.8446(4) 0.2495(3) 0.0887(19) Uani 1 1 d . . . . .
O2 O 0.3649(3) 0.6545(3) 0.7746(3) 0.0764(17) Uani 1 1 d . . . . .
N1 N 0.7420(5) 0.7804(4) 0.2231(4) 0.094(3) Uani 1 1 d . . . . .
H1 H 0.774887 0.745482 0.238538 0.113 Uiso 1 1 calc R U . . .
N2 N 0.6729(4) 0.7465(4) 0.3142(5) 0.090(3) Uani 1 1 d . . . . .
H2 H 0.707028 0.709269 0.313957 0.108 Uiso 1 1 calc R U . . .
N3 N 0.3212(4) 0.7511(4) 0.7095(4) 0.075(2) Uani 1 1 d . . . . .
H3 H 0.288043 0.789129 0.709522 0.09 Uiso 1 1 calc R U . . .
N4 N 0.2478(4) 0.7165(4) 0.7984(4) 0.077(2) Uani 1 1 d . . . . .
H4 H 0.214465 0.750151 0.781325 0.092 Uiso 1 1 calc R U . . .
C1 C 0.7632(6) 0.8128(6) 0.1638(6) 0.092(3) Uani 1 1 d . U . . .
C2 C 0.8289(6) 0.7832(6) 0.1308(6) 0.105(3) Uani 1 1 d . U . . .
H2A H 0.857483 0.742527 0.150435 0.126 Uiso 1 1 calc R U . . .
C3 C 0.8527(8) 0.8114(7) 0.0711(7) 0.119(4) Uani 1 1 d . U . . .
H3A H 0.897781 0.790279 0.050048 0.143 Uiso 1 1 calc R U . . .
C4 C 0.8126(8) 0.8702(7) 0.0408(7) 0.119(4) Uani 1 1 d . U . . .
H4A H 0.827533 0.888419 -0.001788 0.143 Uiso 1 1 calc R U . . .
C5 C 0.7481(7) 0.9024(6) 0.0755(7) 0.120(4) Uani 1 1 d . . . . .
H5 H 0.721221 0.944467 0.056654 0.144 Uiso 1 1 calc R U . . .
C6 C 0.7238(7) 0.8743(7) 0.1355(7) 0.111(4) Uani 1 1 d . . . . .
H6 H 0.68027 0.896514 0.157748 0.133 Uiso 1 1 calc R U . . .
C7 C 0.6771(6) 0.7946(6) 0.2615(6) 0.087(3) Uani 1 1 d . . . . .
C8 C 0.6218(5) 0.7485(4) 0.3685(5) 0.073(3) Uani 1 1 d . . . . .
C9 C 0.6418(5) 0.7060(5) 0.4248(6) 0.083(3) Uani 1 1 d . . . . .
H9 H 0.690099 0.67753 0.425707 0.1 Uiso 1 1 calc R U . . .
C10 C 0.5936(5) 0.7043(4) 0.4793(5) 0.074(3) Uani 1 1 d . . . . .
H10 H 0.608204 0.673136 0.516446 0.089 Uiso 1 1 calc R U . . .
C11 C 0.5236(5) 0.7470(4) 0.4816(5) 0.067(2) Uani 1 1 d . . . . .
C12 C 0.5049(5) 0.7897(5) 0.4264(5) 0.074(2) Uani 1 1 d . . . . .
H12 H 0.458195 0.820123 0.427256 0.088 Uiso 1 1 calc R U . . .
C13 C 0.5508(5) 0.7911(5) 0.3685(5) 0.079(3) Uani 1 1 d . . . . .
H13 H 0.534303 0.820061 0.330427 0.094 Uiso 1 1 calc R U . . .
C14 C 0.4727(5) 0.7464(4) 0.5412(5) 0.064(2) Uani 1 1 d . . . . .
C15 C 0.4996(5) 0.7206(4) 0.6044(5) 0.070(3) Uani 1 1 d . . . . .
H15 H 0.553329 0.702065 0.609232 0.084 Uiso 1 1 calc R U . . .
C16 C 0.4524(5) 0.7202(4) 0.6610(5) 0.064(2) Uani 1 1 d . . . . .
H16 H 0.473972 0.70186 0.702863 0.077 Uiso 1 1 calc R U . . .
C17 C 0.3739(5) 0.7467(4) 0.6558(5) 0.062(2) Uani 1 1 d . . . . .
C18 C 0.3447(5) 0.7717(4) 0.5937(5) 0.072(2) Uani 1 1 d . . . . .
H18 H 0.290384 0.788698 0.588765 0.086 Uiso 1 1 calc R U . . .
C19 C 0.3931(5) 0.7723(4) 0.5384(4) 0.072(2) Uani 1 1 d . . . . .
H19 H 0.371269 0.791216 0.496764 0.086 Uiso 1 1 calc R U . . .
C20 C 0.3163(5) 0.7026(4) 0.7614(5) 0.067(2) Uani 1 1 d . . . . .
C21 C 0.2250(6) 0.6840(4) 0.8589(5) 0.073(2) Uani 1 1 d . . . . .
C22 C 0.2704(6) 0.6294(4) 0.8923(5) 0.078(3) Uani 1 1 d . . . . .
H22 H 0.318995 0.611675 0.874078 0.093 Uiso 1 1 calc R U . . .
C23 C 0.2443(7) 0.6018(5) 0.9515(6) 0.093(3) Uani 1 1 d . . . . .
H23 H 0.274154 0.563549 0.973852 0.111 Uiso 1 1 calc R U . . .
C24 C 0.1749(8) 0.6285(6) 0.9795(5) 0.094(3) Uani 1 1 d . . . . .
H24 H 0.158239 0.609923 1.021479 0.112 Uiso 1 1 calc R U . . .
C25 C 0.1297(7) 0.6829(6) 0.9456(6) 0.093(3) Uani 1 1 d . . . . .
H25 H 0.081674 0.700952 0.964414 0.112 Uiso 1 1 calc R U . . .
C26 C 0.1540(6) 0.7106(5) 0.8854(5) 0.084(3) Uani 1 1 d . . . . .
H26 H 0.122815 0.747372 0.862057 0.101 Uiso 1 1 calc R U . . .
N1A N 0.4862(4) 0.4527(3) 0.7433(3) 0.073(2) Uani 1 1 d D . . . .
C1A C 0.5294(5) 0.3953(5) 0.7031(5) 0.092(3) Uani 1 1 d D U . . .
H1A1 H 0.548864 0.356021 0.734482 0.111 Uiso 1 1 calc R U . . .
H1A2 H 0.489509 0.372603 0.670671 0.111 Uiso 1 1 calc R U . . .
C2A C 0.5999(7) 0.4218(6) 0.6645(6) 0.141(4) Uani 1 1 d D U . . .
H2A1 H 0.643945 0.439274 0.695972 0.17 Uiso 1 1 calc R U . . .
H2A2 H 0.583161 0.463065 0.634289 0.17 Uiso 1 1 calc R U . . .
C3A C 0.6291(6) 0.3564(6) 0.6230(6) 0.123(4) Uani 1 1 d D . . . .
H3A1 H 0.636368 0.312917 0.652832 0.147 Uiso 1 1 calc R U . . .
H3A2 H 0.587143 0.34408 0.587587 0.147 Uiso 1 1 calc R U . . .
C4A C 0.7072(7) 0.3725(6) 0.5904(7) 0.159(6) Uani 1 1 d D . . . .
H4A1 H 0.698171 0.410297 0.555465 0.239 Uiso 1 1 calc R U . . .
H4A2 H 0.727423 0.327385 0.569749 0.239 Uiso 1 1 calc R U . . .
H4A3 H 0.747089 0.390452 0.624533 0.239 Uiso 1 1 calc R U . . .
C5A C 0.5472(6) 0.4934(4) 0.7902(5) 0.086(3) Uani 1 1 d D . . . .
H5A1 H 0.581435 0.525093 0.762402 0.103 Uiso 1 1 calc R U . . .
H5A2 H 0.517086 0.526199 0.820217 0.103 Uiso 1 1 calc R U . . .
C6A C 0.6019(7) 0.4439(6) 0.8336(6) 0.130(4) Uani 1 1 d D U . . .
H6A1 H 0.635376 0.412969 0.804521 0.156 Uiso 1 1 calc R U . . .
H6A2 H 0.568837 0.410898 0.861085 0.156 Uiso 1 1 calc R U . . .
C7A C 0.6566(8) 0.4918(8) 0.8798(7) 0.192(8) Uani 1 1 d D . . . .
H7A1 H 0.704315 0.463289 0.896961 0.23 Uiso 1 1 calc R U . . .
H7A2 H 0.675812 0.535429 0.855075 0.23 Uiso 1 1 calc R U . . .
C8A C 0.6064(9) 0.5151(8) 0.9368(6) 0.204(7) Uani 1 1 d D U . . .
H8A1 H 0.569869 0.554956 0.921668 0.306 Uiso 1 1 calc R U . . .
H8A2 H 0.641826 0.532673 0.974369 0.306 Uiso 1 1 calc R U . . .
H8A3 H 0.574544 0.473081 0.951782 0.306 Uiso 1 1 calc R U . . .
C9A C 0.4264(6) 0.4078(4) 0.7825(5) 0.090(3) Uani 1 1 d D . . . .
H9A1 H 0.387466 0.383915 0.750052 0.108 Uiso 1 1 calc R U . . .
H9A2 H 0.456333 0.368182 0.807323 0.108 Uiso 1 1 calc R U . . .
C10A C 0.3801(6) 0.4517(6) 0.8319(5) 0.123(4) Uani 1 1 d D . . . .
H10A H 0.361651 0.49789 0.809337 0.148 Uiso 1 1 calc R U . . .
H10B H 0.417741 0.465752 0.869915 0.148 Uiso 1 1 calc R U . . .
C11A C 0.3076(7) 0.4148(7) 0.8605(6) 0.171(6) Uani 1 1 d D . . . .
H11A H 0.273895 0.452017 0.882595 0.205 Uiso 1 1 calc R U . . .
H11B H 0.274373 0.391552 0.823553 0.205 Uiso 1 1 calc R U . . .
C12A C 0.3347(8) 0.3575(7) 0.9107(7) 0.148(5) Uani 1 1 d D U . . .
H12A H 0.362479 0.317639 0.887555 0.222 Uiso 1 1 calc R U . . .
H12B H 0.28754 0.337433 0.932718 0.222 Uiso 1 1 calc R U . . .
H12C H 0.371913 0.379728 0.944755 0.222 Uiso 1 1 calc R U . . .
C13A C 0.4437(5) 0.5104(4) 0.7011(4) 0.082(3) Uani 1 1 d D . . . .
H13A H 0.484948 0.537795 0.676314 0.098 Uiso 1 1 calc R U . . .
H13B H 0.418314 0.545844 0.731686 0.098 Uiso 1 1 calc R U . . .
C14A C 0.3797(5) 0.4836(4) 0.6506(4) 0.094(3) Uani 1 1 d D . . . .
H14A H 0.406478 0.457004 0.614056 0.113 Uiso 1 1 calc R U . A 1
H14B H 0.344648 0.44779 0.673202 0.113 Uiso 1 1 calc R U . A 1
C15A C 0.3267(10) 0.5435(7) 0.6191(9) 0.090(6) Uani 0.51 1 d D U P B 1
H15A H 0.304308 0.573547 0.655619 0.108 Uiso 0.51 1 calc R U P B 1
H15B H 0.360632 0.576278 0.592127 0.108 Uiso 0.51 1 calc R U P B 1
C16A C 0.2577(13) 0.5149(14) 0.5745(13) 0.193(13) Uani 0.51 1 d D U P B 1
H16A H 0.276837 0.505275 0.529178 0.289 Uiso 0.51 1 calc R U P B 1
H16B H 0.214276 0.551712 0.571611 0.289 Uiso 0.51 1 calc R U P B 1
H16C H 0.237063 0.469051 0.593488 0.289 Uiso 0.51 1 calc R U P B 1
C15X C 0.3719(11) 0.5382(10) 0.5924(7) 0.111(8) Uani 0.49 1 d D U P B 2
H15C H 0.321742 0.527161 0.565128 0.133 Uiso 0.49 1 calc R U P B 2
H15D H 0.366667 0.588535 0.610974 0.133 Uiso 0.49 1 calc R U P B 2
C16X C 0.4420(14) 0.5366(12) 0.5473(9) 0.136(9) Uani 0.49 1 d D U P B 2
H16D H 0.426085 0.559235 0.503789 0.204 Uiso 0.49 1 calc R U P B 2
H16E H 0.458474 0.485403 0.54005 0.204 Uiso 0.49 1 calc R U P B 2
H16F H 0.487323 0.564209 0.56842 0.204 Uiso 0.49 1 calc R U P B 2
N1B N -0.0022(3) 0.5529(2) 0.7484(3) 0.0543(16) Uani 1 1 d D . . . .
C1B C 0.0606(7) 0.5263(8) 0.7996(6) 0.074(5) Uani 0.52 1 d D U P C 1
H1B1 H 0.084352 0.569537 0.823673 0.088 Uiso 0.52 1 calc R U P C 1
H1B2 H 0.104568 0.501892 0.775593 0.088 Uiso 0.52 1 calc R U P C 1
C2B C 0.0298(9) 0.4733(9) 0.8510(9) 0.084(6) Uani 0.52 1 d D U P C 1
H2B1 H -0.003695 0.435283 0.827345 0.101 Uiso 0.52 1 calc R U P C 1
H2B2 H -0.005483 0.500499 0.881553 0.101 Uiso 0.52 1 calc R U P C 1
C3B C 0.0960(9) 0.4357(12) 0.8928(12) 0.058(7) Uani 0.52 1 d D U P C 1
H3B1 H 0.129833 0.473417 0.916521 0.07 Uiso 0.52 1 calc R U P C 1
H3B2 H 0.130971 0.407666 0.862619 0.07 Uiso 0.52 1 calc R U P C 1
C4B C 0.0620(13) 0.3838(11) 0.9440(9) 0.118(8) Uani 0.52 1 d D U P C 1
H4B1 H 0.013689 0.405771 0.962663 0.177 Uiso 0.52 1 calc R U P C 1
H4B2 H 0.102812 0.374983 0.980452 0.177 Uiso 0.52 1 calc R U P C 1
H4B3 H 0.047535 0.336863 0.922034 0.177 Uiso 0.52 1 calc R U P C 1
C1Y C 0.0196(8) 0.4892(5) 0.7958(6) 0.037(4) Uani 0.48 1 d D . P C 2
H1Y1 H -0.031374 0.466936 0.810525 0.045 Uiso 0.48 1 calc R U P C 2
H1Y2 H 0.047888 0.451241 0.769785 0.045 Uiso 0.48 1 calc R U P C 2
C2Y C 0.0720(8) 0.5070(7) 0.8585(6) 0.051(4) Uani 0.48 1 d D . P C 2
H2Y1 H 0.125602 0.524061 0.844419 0.061 Uiso 0.48 1 calc R U P C 2
H2Y2 H 0.046758 0.548049 0.882893 0.061 Uiso 0.48 1 calc R U P C 2
C3Y C 0.0840(12) 0.4425(16) 0.9061(17) 0.109(16) Uani 0.48 1 d D U P C 2
H3Y1 H 0.107124 0.400584 0.881356 0.13 Uiso 0.48 1 calc R U P C 2
H3Y2 H 0.123412 0.456482 0.942937 0.13 Uiso 0.48 1 calc R U P C 2
C4Y C 0.0061(13) 0.4181(13) 0.9364(11) 0.111(8) Uani 0.48 1 d D U P C 2
H4Y1 H -0.017216 0.376952 0.910076 0.167 Uiso 0.48 1 calc R U P C 2
H4Y2 H -0.032255 0.45934 0.935689 0.167 Uiso 0.48 1 calc R U P C 2
H4Y3 H 0.01727 0.402209 0.98316 0.167 Uiso 0.48 1 calc R U P C 2
C5B C -0.0628(7) 0.5261(7) 0.6953(6) 0.045(3) Uani 0.52 1 d D . P C 1
H5B1 H -0.085879 0.56917 0.670445 0.054 Uiso 0.52 1 calc R U P C 1
H5B2 H -0.107658 0.501111 0.71768 0.054 Uiso 0.52 1 calc R U P C 1
C6B C -0.0272(9) 0.4735(8) 0.6454(9) 0.069(6) Uani 0.52 1 d D . P C 1
H6B1 H 0.005336 0.435298 0.66987 0.083 Uiso 0.52 1 calc R U P C 1
H6B2 H 0.008909 0.500654 0.615498 0.083 Uiso 0.52 1 calc R U P C 1
C7B C -0.0951(13) 0.4372(14) 0.6035(12) 0.097(9) Uani 0.52 1 d D U P C 1
H7B1 H -0.13047 0.408893 0.633058 0.117 Uiso 0.52 1 calc R U P C 1
H7B2 H -0.128279 0.475259 0.579511 0.117 Uiso 0.52 1 calc R U P C 1
C8B C -0.0580(16) 0.3864(11) 0.5532(11) 0.118(8) Uani 0.52 1 d D U P C 1
H8B1 H -0.100964 0.358657 0.528795 0.177 Uiso 0.52 1 calc R U P C 1
H8B2 H -0.021159 0.351872 0.577068 0.177 Uiso 0.52 1 calc R U P C 1
H8B3 H -0.027825 0.41545 0.521083 0.177 Uiso 0.52 1 calc R U P C 1
C5Y C -0.0147(10) 0.4875(6) 0.7020(6) 0.062(5) Uani 0.48 1 d D U P C 2
H5Y1 H 0.038951 0.469241 0.689066 0.075 Uiso 0.48 1 calc R U P C 2
H5Y2 H -0.040834 0.447491 0.727198 0.075 Uiso 0.48 1 calc R U P C 2
C6Y C -0.0652(12) 0.5033(8) 0.6390(7) 0.074(6) Uani 0.48 1 d D . P C 2
H6Y1 H -0.041107 0.54555 0.6154 0.089 Uiso 0.48 1 calc R U P C 2
H6Y2 H -0.120041 0.518155 0.651856 0.089 Uiso 0.48 1 calc R U P C 2
C7Y C -0.0730(10) 0.4387(12) 0.5902(10) 0.064(7) Uani 0.48 1 d D U P C 2
H7Y1 H -0.0938 0.39565 0.614788 0.077 Uiso 0.48 1 calc R U P C 2
H7Y2 H -0.113878 0.451517 0.554099 0.077 Uiso 0.48 1 calc R U P C 2
C8Y C 0.0039(13) 0.4162(16) 0.5575(13) 0.126(10) Uani 0.48 1 d D . P C 2
H8Y1 H 0.023284 0.45712 0.530241 0.188 Uiso 0.48 1 calc R U P C 2
H8Y2 H -0.006731 0.373183 0.528537 0.188 Uiso 0.48 1 calc R U P C 2
H8Y3 H 0.045267 0.403631 0.592606 0.188 Uiso 0.48 1 calc R U P C 2
C9B C -0.0369(8) 0.6162(6) 0.7885(7) 0.058(4) Uani 0.55 1 d D . P C 1
H9B1 H 0.006472 0.635197 0.819897 0.07 Uiso 0.55 1 calc R U P C 1
H9B2 H -0.051776 0.656505 0.756624 0.07 Uiso 0.55 1 calc R U P C 1
C10B C -0.1097(10) 0.5987(9) 0.8289(9) 0.069(5) Uani 0.55 1 d D . P C 1
H10C H -0.100449 0.551683 0.853434 0.082 Uiso 0.55 1 calc R U P C 1
H10D H -0.157771 0.592457 0.797889 0.082 Uiso 0.55 1 calc R U P C 1
C11B C -0.1259(11) 0.6593(10) 0.8790(10) 0.076(6) Uani 0.55 1 d D U P C 1
H11C H -0.07717 0.665702 0.909287 0.092 Uiso 0.55 1 calc R U P C 1
H11D H -0.134871 0.706074 0.854045 0.092 Uiso 0.55 1 calc R U P C 1
C12B C -0.1978(12) 0.6452(13) 0.9217(11) 0.126(9) Uani 0.55 1 d D . P C 1
H12D H -0.24714 0.642492 0.892503 0.189 Uiso 0.55 1 calc R U P C 1
H12E H -0.202832 0.685482 0.954197 0.189 Uiso 0.55 1 calc R U P C 1
H12F H -0.190149 0.598475 0.945987 0.189 Uiso 0.55 1 calc R U P C 1
C9Y C -0.0824(11) 0.5726(8) 0.7782(9) 0.067(6) Uani 0.45 1 d D . P C 2
H9Y1 H -0.121515 0.5867 0.741142 0.081 Uiso 0.45 1 calc R U P C 2
H9Y2 H -0.104132 0.52844 0.800634 0.081 Uiso 0.45 1 calc R U P C 2
C10Y C -0.0755(14) 0.6350(12) 0.8287(13) 0.091(9) Uani 0.45 1 d D . P C 2
H10E H -0.06899 0.682412 0.804748 0.109 Uiso 0.45 1 calc R U P C 2
H10F H -0.027315 0.62743 0.859368 0.109 Uiso 0.45 1 calc R U P C 2
C11Y C -0.1511(13) 0.6371(12) 0.8690(11) 0.064(7) Uani 0.45 1 d D U P C 2
H11E H -0.156993 0.589874 0.893355 0.076 Uiso 0.45 1 calc R U P C 2
H11F H -0.199234 0.643652 0.838075 0.076 Uiso 0.45 1 calc R U P C 2
C12Y C -0.1458(16) 0.7001(12) 0.9190(12) 0.104(8) Uani 0.45 1 d D . P C 2
H12G H -0.138607 0.746649 0.894837 0.157 Uiso 0.45 1 calc R U P C 2
H12H H -0.099635 0.692233 0.950912 0.157 Uiso 0.45 1 calc R U P C 2
H12I H -0.195804 0.702333 0.943804 0.157 Uiso 0.45 1 calc R U P C 2
C13B C 0.0757(6) 0.5823(7) 0.7208(6) 0.074(4) Uani 0.63 1 d D . P C 1
H13C H 0.108974 0.604707 0.758172 0.089 Uiso 0.63 1 calc R U P C 1
H13D H 0.106829 0.540683 0.702563 0.089 Uiso 0.63 1 calc R U P C 1
C14B C 0.0612(9) 0.6388(7) 0.6662(8) 0.078(5) Uani 0.63 1 d D . P C 1
H14C H 0.042234 0.685272 0.686471 0.094 Uiso 0.63 1 calc R U P C 1
H14D H 0.018025 0.620995 0.63397 0.094 Uiso 0.63 1 calc R U P C 1
C15B C 0.1381(15) 0.6541(14) 0.6279(14) 0.125(9) Uani 0.63 1 d D U P C 1
H15E H 0.183647 0.667507 0.659693 0.15 Uiso 0.63 1 calc R U P C 1
H15F H 0.153681 0.610295 0.601687 0.15 Uiso 0.63 1 calc R U P C 1
C16B C 0.1162(16) 0.7181(13) 0.5814(12) 0.219(12) Uani 0.63 1 d D U P C 1
H16G H 0.107129 0.699815 0.535132 0.329 Uiso 0.63 1 calc R U P C 1
H16H H 0.16053 0.754027 0.582688 0.329 Uiso 0.63 1 calc R U P C 1
H16I H 0.066731 0.741815 0.596201 0.329 Uiso 0.63 1 calc R U P C 1
C13Y C 0.0256(11) 0.6198(7) 0.7101(10) 0.050(5) Uani 0.37 1 d D U P C 2
H13E H 0.035278 0.660625 0.742634 0.06 Uiso 0.37 1 calc R U P C 2
H13F H -0.018649 0.635214 0.677975 0.06 Uiso 0.37 1 calc R U P C 2
C14Y C 0.1016(13) 0.6086(10) 0.6713(12) 0.064(7) Uani 0.37 1 d D U P C 2
H14E H 0.093437 0.567183 0.639151 0.077 Uiso 0.37 1 calc R U P C 2
H14F H 0.147345 0.595754 0.703075 0.077 Uiso 0.37 1 calc R U P C 2
C15Y C 0.1219(19) 0.6781(13) 0.6330(17) 0.085(11) Uani 0.37 1 d D U P C 2
H15G H 0.072248 0.698007 0.609952 0.103 Uiso 0.37 1 calc R U P C 2
H15H H 0.143617 0.71592 0.664926 0.103 Uiso 0.37 1 calc R U P C 2
C16Y C 0.184(2) 0.661(2) 0.5813(19) 0.22(2) Uani 0.37 1 d D U P C 2
H16J H 0.160971 0.670521 0.535867 0.336 Uiso 0.37 1 calc R U P C 2
H16K H 0.199687 0.608642 0.584976 0.336 Uiso 0.37 1 calc R U P C 2
H16L H 0.23209 0.691748 0.589738 0.336 Uiso 0.37 1 calc R U P C 2
O3 O -0.0007(5) 0.7889(4) 0.7639(4) 0.133(3) Uani 1 1 d D U . . .
H31 H 0.040(4) 0.815(6) 0.756(6) 0.2 Uiso 1 1 d D U . . .
H32 H -0.035(5) 0.790(8) 0.731(4) 0.2 Uiso 1 1 d D U . . .

loop_
_atom_site_aniso_label
_atom_site_aniso_U_11
_atom_site_aniso_U_22
_atom_site_aniso_U_33
_atom_site_aniso_U_23
_atom_site_aniso_U_13
_atom_site_aniso_U_12
Br1 0.0725(7) 0.0643(6) 0.1297(9) 0.0005(5) 0.0265(6) 0.0293(4)
Br2 0.0776(8) 0.0700(6) 0.1890(13) -0.0333(7) 0.0460(7) 0.0152(5)
O1 0.069(4) 0.084(4) 0.113(5) -0.036(4) 0.011(4) 0.006(3)
O2 0.078(4) 0.055(3) 0.094(4) -0.004(3) -0.011(3) 0.022(3)
N1 0.089(6) 0.076(5) 0.120(7) -0.034(5) 0.035(5) 0.000(4)
N2 0.074(6) 0.068(5) 0.130(8) -0.042(5) 0.031(5) 0.016(4)
N3 0.082(5) 0.051(4) 0.092(6) -0.015(4) 0.002(4) 0.028(4)
N4 0.077(5) 0.063(4) 0.091(6) -0.006(4) -0.001(5) 0.027(4)
C1 0.087(6) 0.077(6) 0.115(7) -0.041(6) 0.028(6) -0.023(5)
C2 0.109(7) 0.086(6) 0.123(7) -0.031(6) 0.040(6) -0.016(5)
C3 0.123(8) 0.102(7) 0.135(8) -0.043(6) 0.020(7) -0.030(6)
C4 0.120(8) 0.119(7) 0.119(7) -0.021(6) 0.023(6) -0.047(6)
C5 0.103(10) 0.099(8) 0.159(13) -0.055(9) 0.007(9) -0.038(7)
C6 0.106(9) 0.113(10) 0.117(10) -0.039(8) 0.027(8) -0.044(8)
C7 0.067(7) 0.078(7) 0.118(9) -0.060(7) 0.029(7) -0.010(6)
C8 0.057(6) 0.053(5) 0.110(8) -0.045(5) 0.013(6) 0.014(4)
C9 0.055(6) 0.061(6) 0.134(9) -0.024(6) 0.001(6) 0.022(4)
C10 0.053(5) 0.069(6) 0.100(7) -0.022(5) -0.004(5) 0.021(4)
C11 0.056(6) 0.063(5) 0.081(7) -0.023(5) 0.002(5) 0.017(4)
C12 0.060(6) 0.073(6) 0.088(7) -0.023(5) 0.001(5) 0.017(4)
C13 0.070(6) 0.083(6) 0.084(7) -0.019(5) 0.003(5) 0.019(5)
C14 0.053(6) 0.056(5) 0.082(7) -0.019(5) -0.016(5) 0.018(4)
C15 0.042(5) 0.056(5) 0.110(8) -0.021(5) -0.013(6) 0.014(4)
C16 0.066(6) 0.045(4) 0.081(7) -0.008(4) -0.016(5) 0.004(4)
C17 0.065(6) 0.051(5) 0.069(6) -0.015(4) -0.009(5) 0.017(4)
C18 0.064(6) 0.070(6) 0.082(7) -0.020(5) 0.003(5) 0.032(4)
C19 0.057(6) 0.088(6) 0.069(6) -0.017(5) -0.014(5) 0.032(4)
C20 0.074(7) 0.045(5) 0.080(7) -0.010(5) -0.008(5) 0.017(4)
C21 0.091(7) 0.052(5) 0.074(7) -0.008(5) -0.009(6) -0.001(5)
C22 0.088(7) 0.060(5) 0.082(7) -0.002(5) -0.029(6) -0.002(5)
C23 0.103(9) 0.077(7) 0.094(9) 0.003(6) -0.031(7) -0.019(6)
C24 0.115(10) 0.084(7) 0.080(8) 0.002(6) -0.018(7) -0.039(7)
C25 0.118(9) 0.078(7) 0.085(8) -0.008(6) 0.007(7) -0.017(6)
C26 0.108(8) 0.050(5) 0.094(8) -0.017(5) 0.002(6) 0.019(5)
N1A 0.069(5) 0.047(4) 0.104(6) -0.003(4) 0.016(4) 0.000(3)
C1A 0.078(6) 0.086(6) 0.114(7) -0.030(5) 0.016(5) 0.003(5)
C2A 0.139(8) 0.133(8) 0.155(8) -0.040(7) 0.034(7) -0.011(7)
C3A 0.120(10) 0.104(8) 0.145(11) -0.010(8) 0.011(8) 0.007(7)
C4A 0.165(14) 0.124(11) 0.195(15) 0.037(9) 0.088(12) 0.012(9)
C5A 0.097(8) 0.062(5) 0.097(7) -0.007(5) -0.006(6) -0.014(5)
C6A 0.126(8) 0.118(7) 0.143(8) -0.028(7) -0.029(7) 0.014(6)
C7A 0.27(2) 0.171(14) 0.124(12) -0.054(11) -0.059(13) 0.063(14)
C8A 0.259(15) 0.185(12) 0.162(12) -0.003(10) -0.068(11) 0.097(12)
C9A 0.111(8) 0.049(5) 0.110(8) 0.013(5) 0.016(6) -0.021(5)
C10A 0.132(10) 0.133(10) 0.108(9) 0.004(8) 0.037(8) -0.058(8)
C11A 0.163(14) 0.191(15) 0.159(14) 0.004(12) 0.024(11) -0.043(12)
C12A 0.131(10) 0.118(9) 0.192(12) 0.050(9) -0.039(9) -0.026(7)
C13A 0.123(9) 0.048(5) 0.076(7) 0.006(5) 0.018(6) -0.013(5)
C14A 0.133(10) 0.061(6) 0.089(8) 0.005(5) 0.007(7) 0.006(6)
C15A 0.102(10) 0.084(9) 0.084(9) -0.014(8) -0.006(8) -0.015(8)
C16A 0.20(2) 0.193(19) 0.183(19) 0.006(16) -0.005(16) 0.018(16)
C15X 0.117(11) 0.099(11) 0.116(12) -0.004(9) -0.012(9) 0.010(9)
C16X 0.185(18) 0.113(14) 0.108(14) 0.022(12) -0.012(14) -0.021(13)
N1B 0.059(4) 0.034(3) 0.072(4) -0.001(3) 0.026(3) -0.002(3)
C1B 0.068(8) 0.066(8) 0.088(9) -0.015(7) 0.022(8) -0.004(7)
C2B 0.077(9) 0.082(9) 0.094(10) -0.007(8) 0.016(8) -0.005(8)
C3B 0.053(9) 0.069(10) 0.053(9) -0.015(7) 0.007(7) -0.006(7)
C4B 0.131(15) 0.145(15) 0.079(13) 0.003(12) 0.019(12) 0.037(13)
C1Y 0.026(8) 0.027(7) 0.059(11) 0.004(7) 0.009(7) -0.009(6)
C2Y 0.038(10) 0.043(9) 0.072(13) 0.014(8) 0.006(9) -0.007(7)
C3Y 0.103(17) 0.111(17) 0.111(18) -0.003(10) 0.010(9) -0.011(9)
C4Y 0.100(14) 0.138(15) 0.096(14) 0.046(12) 0.007(12) -0.034(12)
C5B 0.043(9) 0.056(9) 0.035(9) 0.010(7) -0.015(7) -0.020(7)
C6B 0.076(14) 0.025(9) 0.108(17) 0.003(10) 0.009(12) 0.009(8)
C7B 0.102(12) 0.087(12) 0.102(12) 0.008(9) -0.004(9) -0.017(8)
C8B 0.162(17) 0.096(13) 0.096(14) 0.001(11) 0.017(14) -0.011(13)
C5Y 0.071(9) 0.049(8) 0.068(9) 0.004(7) 0.019(8) 0.008(7)
C6Y 0.109(19) 0.046(12) 0.069(15) 0.015(11) 0.027(13) 0.008(11)
C7Y 0.069(10) 0.057(10) 0.067(10) -0.004(8) 0.003(8) -0.008(8)
C8Y 0.11(2) 0.17(3) 0.11(2) -0.027(18) 0.051(17) 0.039(18)
C9B 0.060(10) 0.035(8) 0.083(12) 0.010(8) 0.029(9) 0.013(7)
C10B 0.089(15) 0.047(10) 0.073(13) 0.002(9) 0.036(11) 0.025(9)
C11B 0.070(9) 0.078(9) 0.083(10) -0.016(8) 0.025(8) 0.016(8)
C12B 0.112(18) 0.127(18) 0.15(2) 0.027(15) 0.083(16) 0.054(14)
C9Y 0.073(14) 0.035(10) 0.098(16) 0.013(10) 0.050(12) 0.005(9)
C10Y 0.08(2) 0.060(17) 0.13(2) -0.030(16) 0.029(16) 0.009(13)
C11Y 0.063(8) 0.065(8) 0.064(8) -0.002(5) 0.007(5) 0.001(5)
C12Y 0.11(2) 0.104(18) 0.101(19) -0.012(16) 0.042(16) 0.030(16)
C13B 0.072(10) 0.079(10) 0.073(10) 0.002(8) 0.020(8) -0.022(8)
C14B 0.066(11) 0.067(10) 0.101(13) 0.017(9) 0.000(9) 0.001(8)
C15B 0.127(12) 0.135(12) 0.116(12) 0.017(9) 0.035(8) -0.020(9)
C16B 0.25(2) 0.202(18) 0.204(18) 0.048(16) -0.019(16) -0.043(16)
C13Y 0.055(9) 0.040(8) 0.057(9) 0.009(7) 0.026(8) -0.006(7)
C14Y 0.065(10) 0.061(10) 0.067(10) 0.005(8) 0.024(8) -0.015(8)
C15Y 0.086(13) 0.086(13) 0.087(14) 0.021(9) 0.026(9) -0.021(9)
C16Y 0.22(3) 0.23(3) 0.22(3) -0.010(19) 0.004(19) -0.028(19)
O3 0.131(6) 0.055(4) 0.217(9) 0.005(5) 0.053(6) -0.015(4)

loop_
_atom_type_symbol
_atom_type_description
_atom_type_scat_dispersion_real
_atom_type_scat_dispersion_imag
_atom_type_scat_source
C C 0.0033 0.0016 'International Tables Vol C Tables 4.2.6.8 and 6.1.1.4'
H H 0 0 'International Tables Vol C Tables 4.2.6.8 and 6.1.1.4'
O O 0.0106 0.006 'International Tables Vol C Tables 4.2.6.8 and 6.1.1.4'
N N 0.0061 0.0033 'International Tables Vol C Tables 4.2.6.8 and 6.1.1.4'
Br Br -0.2901 2.4595 'International Tables Vol C Tables 4.2.6.8 and 6.1.1.4'

loop_
_geom_angle_atom_site_label_1
_geom_angle_atom_site_label_2
_geom_angle_atom_site_label_3
_geom_angle
_geom_angle_site_symmetry_1
_geom_angle_site_symmetry_3
_geom_angle_publ_flag
C7 N1 C1 129.2(10) . . ?
C7 N1 H1 115.4 . . ?
C1 N1 H1 115.4 . . ?
C7 N2 C8 128.7(8) . . ?
C7 N2 H2 115.6 . . ?
C8 N2 H2 115.6 . . ?
C20 N3 C17 126.5(7) . . ?
C20 N3 H3 116.7 . . ?
C17 N3 H3 116.7 . . ?
C20 N4 C21 128.8(7) . . ?
C20 N4 H4 115.6 . . ?
C21 N4 H4 115.6 . . ?
N1 C1 C6 123.7(10) . . ?
N1 C1 C2 117.9(12) . . ?
C6 C1 C2 118.4(12) . . ?
C3 C2 C1 121.5(12) . . ?
C3 C2 H2A 119.3 . . ?
C1 C2 H2A 119.3 . . ?
C2 C3 C4 121.0(13) . . ?
C2 C3 H3A 119.5 . . ?
C4 C3 H3A 119.5 . . ?
C3 C4 C5 117.8(13) . . ?
C3 C4 H4A 121.1 . . ?
C5 C4 H4A 121.1 . . ?
C6 C5 C4 121.4(13) . . ?
C6 C5 H5 119.3 . . ?
C4 C5 H5 119.3 . . ?
C5 C6 C1 119.8(12) . . ?
C5 C6 H6 120.1 . . ?
C1 C6 H6 120.1 . . ?
O1 C7 N2 124.6(9) . . ?
O1 C7 N1 123.5(12) . . ?
N2 C7 N1 111.9(10) . . ?
C9 C8 N2 118.4(8) . . ?
C9 C8 C13 118.4(9) . . ?
N2 C8 C13 123.2(10) . . ?
C10 C9 C8 121.5(8) . . ?
C10 C9 H9 119.3 . . ?
C8 C9 H9 119.3 . . ?
C9 C10 C11 121.6(9) . . ?
C9 C10 H10 119.2 . . ?
C11 C10 H10 119.2 . . ?
C12 C11 C10 116.7(8) . . ?
C12 C11 C14 121.9(7) . . ?
C10 C11 C14 121.5(9) . . ?
C11 C12 C13 123.7(8) . . ?
C11 C12 H12 118.2 . . ?
C13 C12 H12 118.2 . . ?
C12 C13 C8 118.2(9) . . ?
C12 C13 H13 120.9 . . ?
C8 C13 H13 120.9 . . ?
C15 C14 C19 114.4(8) . . ?
C15 C14 C11 123.4(7) . . ?
C19 C14 C11 122.2(8) . . ?
C14 C15 C16 123.8(8) . . ?
C14 C15 H15 118.1 . . ?
C16 C15 H15 118.1 . . ?
C17 C16 C15 119.7(8) . . ?
C17 C16 H16 120.1 . . ?
C15 C16 H16 120.1 . . ?
C18 C17 C16 118.1(8) . . ?
C18 C17 N3 116.9(7) . . ?
C16 C17 N3 125.0(8) . . ?
C17 C18 C19 121.1(8) . . ?
C17 C18 H18 119.4 . . ?
C19 C18 H18 119.4 . . ?
C18 C19 C14 122.8(8) . . ?
C18 C19 H19 118.6 . . ?
C14 C19 H19 118.6 . . ?
O2 C20 N3 124.8(9) . . ?
O2 C20 N4 124.3(9) . . ?
N3 C20 N4 110.8(7) . . ?
C26 C21 C22 120.9(9) . . ?
C26 C21 N4 116.1(8) . . ?
C22 C21 N4 123.0(9) . . ?
C23 C22 C21 119.0(10) . . ?
C23 C22 H22 120.5 . . ?
C21 C22 H22 120.5 . . ?
C22 C23 C24 121.1(10) . . ?
C22 C23 H23 119.4 . . ?
C24 C23 H23 119.4 . . ?
C23 C24 C25 119.4(10) . . ?
C23 C24 H24 120.3 . . ?
C25 C24 H24 120.3 . . ?
C26 C25 C24 120.6(11) . . ?
C26 C25 H25 119.7 . . ?
C24 C25 H25 119.7 . . ?
C25 C26 C21 119.0(9) . . ?
C25 C26 H26 120.5 . . ?
C21 C26 H26 120.5 . . ?
C13A N1A C1A 114.1(7) . . ?
C13A N1A C5A 106.5(6) . . ?
C1A N1A C5A 109.8(7) . . ?
C13A N1A C9A 111.2(6) . . ?
C1A N1A C9A 103.5(6) . . ?
C5A N1A C9A 111.9(7) . . ?
C2A C1A N1A 116.4(7) . . ?
C2A C1A H1A1 108.2 . . ?
N1A C1A H1A1 108.2 . . ?
C2A C1A H1A2 108.2 . . ?
N1A C1A H1A2 108.2 . . ?
H1A1 C1A H1A2 107.3 . . ?
C1A C2A C3A 107.2(8) . . ?
C1A C2A H2A1 110.3 . . ?
C3A C2A H2A1 110.3 . . ?
C1A C2A H2A2 110.3 . . ?
C3A C2A H2A2 110.3 . . ?
H2A1 C2A H2A2 108.5 . . ?
C4A C3A C2A 112.2(9) . . ?
C4A C3A H3A1 109.2 . . ?
C2A C3A H3A1 109.2 . . ?
C4A C3A H3A2 109.2 . . ?
C2A C3A H3A2 109.2 . . ?
H3A1 C3A H3A2 107.9 . . ?
C3A C4A H4A1 109.5 . . ?
C3A C4A H4A2 109.5 . . ?
H4A1 C4A H4A2 109.5 . . ?
C3A C4A H4A3 109.5 . . ?
H4A1 C4A H4A3 109.5 . . ?
H4A2 C4A H4A3 109.5 . . ?
C6A C5A N1A 114.8(7) . . ?
C6A C5A H5A1 108.6 . . ?
N1A C5A H5A1 108.6 . . ?
C6A C5A H5A2 108.6 . . ?
N1A C5A H5A2 108.6 . . ?
H5A1 C5A H5A2 107.5 . . ?
C5A C6A C7A 109.0(9) . . ?
C5A C6A H6A1 109.9 . . ?
C7A C6A H6A1 109.9 . . ?
C5A C6A H6A2 109.9 . . ?
C7A C6A H6A2 109.9 . . ?
H6A1 C6A H6A2 108.3 . . ?
C8A C7A C6A 106.3(9) . . ?
C8A C7A H7A1 110.5 . . ?
C6A C7A H7A1 110.5 . . ?
C8A C7A H7A2 110.5 . . ?
C6A C7A H7A2 110.5 . . ?
H7A1 C7A H7A2 108.7 . . ?
C7A C8A H8A1 109.5 . . ?
C7A C8A H8A2 109.5 . . ?
H8A1 C8A H8A2 109.5 . . ?
C7A C8A H8A3 109.5 . . ?
H8A1 C8A H8A3 109.5 . . ?
H8A2 C8A H8A3 109.5 . . ?
C10A C9A N1A 114.3(6) . . ?
C10A C9A H9A1 108.7 . . ?
N1A C9A H9A1 108.7 . . ?
C10A C9A H9A2 108.7 . . ?
N1A C9A H9A2 108.7 . . ?
H9A1 C9A H9A2 107.6 . . ?
C9A C10A C11A 116.6(8) . . ?
C9A C10A H10A 108.2 . . ?
C11A C10A H10A 108.2 . . ?
C9A C10A H10B 108.2 . . ?
C11A C10A H10B 108.2 . . ?
H10A C10A H10B 107.3 . . ?
C12A C11A C10A 109.9(10) . . ?
C12A C11A H11A 109.7 . . ?
C10A C11A H11A 109.7 . . ?
C12A C11A H11B 109.7 . . ?
C10A C11A H11B 109.7 . . ?
H11A C11A H11B 108.2 . . ?
C11A C12A H12A 109.5 . . ?
C11A C12A H12B 109.5 . . ?
H12A C12A H12B 109.5 . . ?
C11A C12A H12C 109.5 . . ?
H12A C12A H12C 109.5 . . ?
H12B C12A H12C 109.5 . . ?
N1A C13A C14A 116.5(6) . . ?
N1A C13A H13A 108.2 . . ?
C14A C13A H13A 108.2 . . ?
N1A C13A H13B 108.2 . . ?
C14A C13A H13B 108.2 . . ?
H13A C13A H13B 107.3 . . ?
C15A C14A C13A 114.8(8) . . ?
C13A C14A C15X 109.1(8) . . ?
C15A C14A H14A 108.6 . . ?
C13A C14A H14A 108.6 . . ?
C15A C14A H14B 108.6 . . ?
C13A C14A H14B 108.6 . . ?
H14A C14A H14B 107.5 . . ?
C16A C15A C14A 113.9(10) . . ?
C16A C15A H15A 108.8 . . ?
C14A C15A H15A 108.8 . . ?
C16A C15A H15B 108.8 . . ?
C14A C15A H15B 108.8 . . ?
H15A C15A H15B 107.7 . . ?
C15A C16A H16A 109.5 . . ?
C15A C16A H16B 109.5 . . ?
H16A C16A H16B 109.5 . . ?
C15A C16A H16C 109.5 . . ?
H16A C16A H16C 109.5 . . ?
H16B C16A H16C 109.5 . . ?
C16X C15X C14A 113.6(10) . . ?
C16X C15X H15C 108.9 . . ?
C14A C15X H15C 108.9 . . ?
C16X C15X H15D 108.9 . . ?
C14A C15X H15D 108.9 . . ?
H15C C15X H15D 107.7 . . ?
C15X C16X H16D 109.5 . . ?
C15X C16X H16E 109.5 . . ?
H16D C16X H16E 109.5 . . ?
C15X C16X H16F 109.5 . . ?
H16D C16X H16F 109.5 . . ?
H16E C16X H16F 109.5 . . ?
C1B N1B C5B 142.3(9) . . ?
C5Y N1B C13Y 111.2(10) . . ?
C5Y N1B C9Y 108.8(10) . . ?
C13Y N1B C9Y 107.3(9) . . ?
C1B N1B C13B 77.5(7) . . ?
C5B N1B C13B 114.4(8) . . ?
C1B N1B C9B 98.9(9) . . ?
C5B N1B C9B 110.8(9) . . ?
C13B N1B C9B 105.6(8) . . ?
C5Y N1B C1Y 78.6(7) . . ?
C13Y N1B C1Y 148.1(10) . . ?
C9Y N1B C1Y 97.2(9) . . ?
N1B C1B C2B 114.8(10) . . ?
N1B C1B C13B 51.6(5) . . ?
C2B C1B C13B 164.5(12) . . ?
N1B C1B H1B1 108.6 . . ?
C2B C1B H1B1 108.6 . . ?
C13B C1B H1B1 84.7 . . ?
N1B C1B H1B2 108.6 . . ?
C2B C1B H1B2 108.6 . . ?
C13B C1B H1B2 73.5 . . ?
H1B1 C1B H1B2 107.5 . . ?
C1B C2B C3B 113.7(9) . . ?
C1B C2B H2B1 108.8 . . ?
C3B C2B H2B1 108.8 . . ?
C1B C2B H2B2 108.8 . . ?
C3B C2B H2B2 108.8 . . ?
H2B1 C2B H2B2 107.7 . . ?
C2B C3B C4B 111.7(10) . . ?
C2B C3B H3B1 109.3 . . ?
C4B C3B H3B1 109.3 . . ?
C2B C3B H3B2 109.3 . . ?
C4B C3B H3B2 109.3 . . ?
H3B1 C3B H3B2 107.9 . . ?
C3B C4B H4B1 109.5 . . ?
C3B C4B H4B2 109.5 . . ?
H4B1 C4B H4B2 109.5 . . ?
C3B C4B H4B3 109.5 . . ?
H4B1 C4B H4B3 109.5 . . ?
H4B2 C4B H4B3 109.5 . . ?
C2Y C1Y N1B 117.1(9) . . ?
C2Y C1Y C5Y 158.4(11) . . ?
N1B C1Y C5Y 50.4(4) . . ?
C2Y C1Y H1Y1 108 . . ?
N1B C1Y H1Y1 108 . . ?
C5Y C1Y H1Y1 93.4 . . ?
C2Y C1Y H1Y2 108 . . ?
N1B C1Y H1Y2 108 . . ?
C5Y C1Y H1Y2 67 . . ?
H1Y1 C1Y H1Y2 107.3 . . ?
C3Y C2Y C1Y 113.7(17) . . ?
C3Y C2Y H2Y1 108.8 . . ?
C1Y C2Y H2Y1 108.8 . . ?
C3Y C2Y H2Y2 108.8 . . ?
C1Y C2Y H2Y2 108.8 . . ?
H2Y1 C2Y H2Y2 107.7 . . ?
C4Y C3Y C2Y 112.6(11) . . ?
C4Y C3Y H3Y1 109.1 . . ?
C2Y C3Y H3Y1 109.1 . . ?
C4Y C3Y H3Y2 109.1 . . ?
C2Y C3Y H3Y2 109.1 . . ?
H3Y1 C3Y H3Y2 107.8 . . ?
C3Y C4Y H4Y1 109.5 . . ?
C3Y C4Y H4Y2 109.5 . . ?
H4Y1 C4Y H4Y2 109.5 . . ?
C3Y C4Y H4Y3 109.5 . . ?
H4Y1 C4Y H4Y3 109.5 . . ?
H4Y2 C4Y H4Y3 109.5 . . ?
N1B C5B C6B 113.3(10) . . ?
N1B C5B H5B1 108.9 . . ?
C6B C5B H5B1 108.9 . . ?
N1B C5B H5B2 108.9 . . ?
C6B C5B H5B2 108.9 . . ?
H5B1 C5B H5B2 107.7 . . ?
C5B C6B C7B 109.4(10) . . ?
C5B C6B H6B1 109.8 . . ?
C7B C6B H6B1 109.8 . . ?
C5B C6B H6B2 109.8 . . ?
C7B C6B H6B2 109.8 . . ?
H6B1 C6B H6B2 108.2 . . ?
C8B C7B C6B 108.4(17) . . ?
C8B C7B H7B1 110 . . ?
C6B C7B H7B1 110 . . ?
C8B C7B H7B2 110 . . ?
C6B C7B H7B2 110 . . ?
H7B1 C7B H7B2 108.4 . . ?
C7B C8B H8B1 109.5 . . ?
C7B C8B H8B2 109.5 . . ?
H8B1 C8B H8B2 109.5 . . ?
C7B C8B H8B3 109.5 . . ?
H8B1 C8B H8B3 109.5 . . ?
H8B2 C8B H8B3 109.5 . . ?
C6Y C5Y N1B 114.4(8) . . ?
C6Y C5Y C1Y 159.0(13) . . ?
N1B C5Y C1Y 51.0(4) . . ?
C6Y C5Y H5Y1 108.7 . . ?
N1B C5Y H5Y1 108.7 . . ?
C1Y C5Y H5Y1 91.5 . . ?
C6Y C5Y H5Y2 108.7 . . ?
N1B C5Y H5Y2 108.7 . . ?
C1Y C5Y H5Y2 69 . . ?
H5Y1 C5Y H5Y2 107.6 . . ?
C5Y C6Y C7Y 114.3(11) . . ?
C5Y C6Y H6Y1 108.7 . . ?
C7Y C6Y H6Y1 108.7 . . ?
C5Y C6Y H6Y2 108.7 . . ?
C7Y C6Y H6Y2 108.7 . . ?
H6Y1 C6Y H6Y2 107.6 . . ?
C8Y C7Y C6Y 115.6(17) . . ?
C8Y C7Y H7Y1 108.4 . . ?
C6Y C7Y H7Y1 108.4 . . ?
C8Y C7Y H7Y2 108.4 . . ?
C6Y C7Y H7Y2 108.4 . . ?
H7Y1 C7Y H7Y2 107.4 . . ?
C7Y C8Y H8Y1 109.5 . . ?
C7Y C8Y H8Y2 109.5 . . ?
H8Y1 C8Y H8Y2 109.5 . . ?
C7Y C8Y H8Y3 109.5 . . ?
H8Y1 C8Y H8Y3 109.5 . . ?
H8Y2 C8Y H8Y3 109.5 . . ?
C10B C9B N1B 116.5(10) . . ?
C10B C9B H9B1 108.2 . . ?
N1B C9B H9B1 108.2 . . ?
C10B C9B H9B2 108.2 . . ?
N1B C9B H9B2 108.2 . . ?
H9B1 C9B H9B2 107.3 . . ?
C9B C10B C11B 111.4(12) . . ?
C9B C10B H10C 109.4 . . ?
C11B C10B H10C 109.4 . . ?
C9B C10B H10D 109.4 . . ?
C11B C10B H10D 109.4 . . ?
H10C C10B H10D 108 . . ?
C12B C11B C10B 114.3(15) . . ?
C12B C11B H11C 108.7 . . ?
C10B C11B H11C 108.7 . . ?
C12B C11B H11D 108.7 . . ?
C10B C11B H11D 108.7 . . ?
H11C C11B H11D 107.6 . . ?
C11B C12B H12D 109.5 . . ?
C11B C12B H12E 109.5 . . ?
H12D C12B H12E 109.5 . . ?
C11B C12B H12F 109.5 . . ?
H12D C12B H12F 109.5 . . ?
H12E C12B H12F 109.5 . . ?
C10Y C9Y N1B 112.9(14) . . ?
C10Y C9Y H9Y1 109 . . ?
N1B C9Y H9Y1 109 . . ?
C10Y C9Y H9Y2 109 . . ?
N1B C9Y H9Y2 109 . . ?
H9Y1 C9Y H9Y2 107.8 . . ?
C9Y C10Y C11Y 109.1(16) . . ?
C9Y C10Y H10E 109.9 . . ?
C11Y C10Y H10E 109.9 . . ?
C9Y C10Y H10F 109.9 . . ?
C11Y C10Y H10F 109.9 . . ?
H10E C10Y H10F 108.3 . . ?
C10Y C11Y C12Y 109.9(17) . . ?
C10Y C11Y H11E 109.7 . . ?
C12Y C11Y H11E 109.7 . . ?
C10Y C11Y H11F 109.7 . . ?
C12Y C11Y H11F 109.7 . . ?
H11E C11Y H11F 108.2 . . ?
C11Y C12Y H12G 109.5 . . ?
C11Y C12Y H12H 109.5 . . ?
H12G C12Y H12H 109.5 . . ?
C11Y C12Y H12I 109.5 . . ?
H12G C12Y H12I 109.5 . . ?
H12H C12Y H12I 109.5 . . ?
C14B C13B N1B 112.8(9) . . ?
C14B C13B C1B 160.0(11) . . ?
N1B C13B C1B 50.8(4) . . ?
C14B C13B H13C 109 . . ?
N1B C13B H13C 109 . . ?
C1B C13B H13C 72 . . ?
C14B C13B H13D 109 . . ?
N1B C13B H13D 109 . . ?
C1B C13B H13D 88.9 . . ?
H13C C13B H13D 107.8 . . ?
C13B C14B C15B 111.6(13) . . ?
C13B C14B H14C 109.3 . . ?
C15B C14B H14C 109.3 . . ?
C13B C14B H14D 109.3 . . ?
C15B C14B H14D 109.3 . . ?
H14C C14B H14D 108 . . ?
C16B C15B C14B 104.9(15) . . ?
C16B C15B H15E 110.8 . . ?
C14B C15B H15E 110.8 . . ?
C16B C15B H15F 110.8 . . ?
C14B C15B H15F 110.8 . . ?
H15E C15B H15F 108.8 . . ?
C15B C16B H16G 109.5 . . ?
C15B C16B H16H 109.5 . . ?
H16G C16B H16H 109.5 . . ?
C15B C16B H16I 109.5 . . ?
H16G C16B H16I 109.5 . . ?
H16H C16B H16I 109.5 . . ?
N1B C13Y C14Y 115.1(11) . . ?
N1B C13Y H13E 108.5 . . ?
C14Y C13Y H13E 108.5 . . ?
N1B C13Y H13F 108.5 . . ?
C14Y C13Y H13F 108.5 . . ?
H13E C13Y H13F 107.5 . . ?
C13Y C14Y C15Y 110.4(11) . . ?
C13Y C14Y H14E 109.6 . . ?
C15Y C14Y H14E 109.6 . . ?
C13Y C14Y H14F 109.6 . . ?
C15Y C14Y H14F 109.6 . . ?
H14E C14Y H14F 108.1 . . ?
C16Y C15Y C14Y 109.7(12) . . ?
C16Y C15Y H15G 109.7 . . ?
C14Y C15Y H15G 109.7 . . ?
C16Y C15Y H15H 109.7 . . ?
C14Y C15Y H15H 109.7 . . ?
H15G C15Y H15H 108.2 . . ?
C15Y C16Y H16J 109.5 . . ?
C15Y C16Y H16K 109.5 . . ?
H16J C16Y H16K 109.5 . . ?
C15Y C16Y H16L 109.5 . . ?
H16J C16Y H16L 109.5 . . ?
H16K C16Y H16L 109.5 . . ?
H31 O3 H32 110.1(14) . . ?

loop_
_geom_bond_atom_site_label_1
_geom_bond_atom_site_label_2
_geom_bond_distance
_geom_bond_site_symmetry_2
_geom_bond_publ_flag
O1 C7 1.226(12) . ?
O2 C20 1.206(8) . ?
N1 C7 1.367(11) . ?
N1 C1 1.373(13) . ?
N1 H1 0.88 . ?
N2 C7 1.363(13) . ?
N2 C8 1.397(11) . ?
N2 H2 0.88 . ?
N3 C20 1.359(10) . ?
N3 C17 1.407(10) . ?
N3 H3 0.88 . ?
N4 C20 1.398(10) . ?
N4 C21 1.403(10) . ?
N4 H4 0.88 . ?
C1 C6 1.396(15) . ?
C1 C2 1.400(13) . ?
C2 C3 1.363(14) . ?
C2 H2A 0.95 . ?
C3 C4 1.379(15) . ?
C3 H3A 0.95 . ?
C4 C5 1.418(16) . ?
C4 H4A 0.95 . ?
C5 C6 1.371(15) . ?
C5 H5 0.95 . ?
C6 H6 0.95 . ?
C8 C9 1.385(12) . ?
C8 C13 1.405(11) . ?
C9 C10 1.371(12) . ?
C9 H9 0.95 . ?
C10 C11 1.396(10) . ?
C10 H10 0.95 . ?
C11 C12 1.363(11) . ?
C11 C14 1.480(12) . ?
C12 C13 1.403(11) . ?
C12 H12 0.95 . ?
C13 H13 0.95 . ?
C14 C15 1.392(11) . ?
C14 C19 1.395(10) . ?
C15 C16 1.394(11) . ?
C15 H15 0.95 . ?
C16 C17 1.383(10) . ?
C16 H16 0.95 . ?
C17 C18 1.378(11) . ?
C18 C19 1.386(11) . ?
C18 H18 0.95 . ?
C19 H19 0.95 . ?
C21 C26 1.393(12) . ?
C21 C22 1.392(11) . ?
C22 C23 1.363(13) . ?
C22 H22 0.95 . ?
C23 C24 1.383(14) . ?
C23 H23 0.95 . ?
C24 C25 1.391(13) . ?
C24 H24 0.95 . ?
C25 C26 1.372(12) . ?
C25 H25 0.95 . ?
C26 H26 0.95 . ?
N1A C13A 1.495(6) . ?
N1A C1A 1.510(10) . ?
N1A C5A 1.531(10) . ?
N1A C9A 1.521(9) . ?
C1A C2A 1.501(7) . ?
C1A H1A1 0.99 . ?
C1A H1A2 0.99 . ?
C2A C3A 1.532(7) . ?
C2A H2A1 0.99 . ?
C2A H2A2 0.99 . ?
C3A C4A 1.498(5) . ?
C3A H3A1 0.99 . ?
C3A H3A2 0.99 . ?
C4A H4A1 0.98 . ?
C4A H4A2 0.98 . ?
C4A H4A3 0.98 . ?
C5A C6A 1.515(7) . ?
C5A H5A1 0.99 . ?
C5A H5A2 0.99 . ?
C6A C7A 1.530(7) . ?
C6A H6A1 0.99 . ?
C6A H6A2 0.99 . ?
C7A C8A 1.491(8) . ?
C7A H7A1 0.99 . ?
C7A H7A2 0.99 . ?
C8A H8A1 0.98 . ?
C8A H8A2 0.98 . ?
C8A H8A3 0.98 . ?
C9A C10A 1.497(7) . ?
C9A H9A1 0.99 . ?
C9A H9A2 0.99 . ?
C10A C11A 1.504(7) . ?
C10A H10A 0.99 . ?
C10A H10B 0.99 . ?
C11A C12A 1.494(5) . ?
C11A H11A 0.99 . ?
C11A H11B 0.99 . ?
C12A H12A 0.98 . ?
C12A H12B 0.98 . ?
C12A H12C 0.98 . ?
C13A C14A 1.506(5) . ?
C13A H13A 0.99 . ?
C13A H13B 0.99 . ?
C14A C15A 1.512(5) . ?
C14A C15X 1.521(8) . ?
C14A H14A 0.99 . ?
C14A H14B 0.99 . ?
C15A C16A 1.505(8) . ?
C15A H15A 0.99 . ?
C15A H15B 0.99 . ?
C16A H16A 0.98 . ?
C16A H16B 0.98 . ?
C16A H16C 0.98 . ?
C15X C16X 1.493(8) . ?
C15X H15C 0.99 . ?
C15X H15D 0.99 . ?
C16X H16D 0.98 . ?
C16X H16E 0.98 . ?
C16X H16F 0.98 . ?
N1B C1B 1.500(7) . ?
N1B C5B 1.502(7) . ?
N1B C5Y 1.510(7) . ?
N1B C13Y 1.511(8) . ?
N1B C9Y 1.518(18) . ?
N1B C13B 1.517(7) . ?
N1B C9B 1.522(7) . ?
N1B C1Y 1.523(7) . ?
C1B C2B 1.504(5) . ?
C1B C13B 1.890(15) . ?
C1B H1B1 0.99 . ?
C1B H1B2 0.99 . ?
C2B C3B 1.506(8) . ?
C2B H2B1 0.99 . ?
C2B H2B2 0.99 . ?
C3B C4B 1.510(8) . ?
C3B H3B1 0.99 . ?
C3B H3B2 0.99 . ?
C4B H4B1 0.98 . ?
C4B H4B2 0.98 . ?
C4B H4B3 0.98 . ?
C1Y C2Y 1.516(8) . ?
C1Y C5Y 1.921(15) . ?
C1Y H1Y1 0.99 . ?
C1Y H1Y2 0.99 . ?
C2Y C3Y 1.511(8) . ?
C2Y H2Y1 0.99 . ?
C2Y H2Y2 0.99 . ?
C3Y C4Y 1.510(8) . ?
C3Y H3Y1 0.99 . ?
C3Y H3Y2 0.99 . ?
C4Y H4Y1 0.98 . ?
C4Y H4Y2 0.98 . ?
C4Y H4Y3 0.98 . ?
C5B C6B 1.513(8) . ?
C5B H5B1 0.99 . ?
C5B H5B2 0.99 . ?
C6B C7B 1.517(8) . ?
C6B H6B1 0.99 . ?
C6B H6B2 0.99 . ?
C7B C8B 1.506(8) . ?
C7B H7B1 0.99 . ?
C7B H7B2 0.99 . ?
C8B H8B1 0.98 . ?
C8B H8B2 0.98 . ?
C8B H8B3 0.98 . ?
C5Y C6Y 1.500(8) . ?
C5Y H5Y1 0.99 . ?
C5Y H5Y2 0.99 . ?
C6Y C7Y 1.520(8) . ?
C6Y H6Y1 0.99 . ?
C6Y H6Y2 0.99 . ?
C7Y C8Y 1.508(8) . ?
C7Y H7Y1 0.99 . ?
C7Y H7Y2 0.99 . ?
C8Y H8Y1 0.98 . ?
C8Y H8Y2 0.98 . ?
C8Y H8Y3 0.98 . ?
C9B C10B 1.509(8) . ?
C9B H9B1 0.99 . ?
C9B H9B2 0.99 . ?
C10B C11B 1.512(8) . ?
C10B H10C 0.99 . ?
C10B H10D 0.99 . ?
C11B C12B 1.510(8) . ?
C11B H11C 0.99 . ?
C11B H11D 0.99 . ?
C12B H12D 0.98 . ?
C12B H12E 0.98 . ?
C12B H12F 0.98 . ?
C9Y C10Y 1.512(8) . ?
C9Y H9Y1 0.99 . ?
C9Y H9Y2 0.99 . ?
C10Y C11Y 1.513(8) . ?
C10Y H10E 0.99 . ?
C10Y H10F 0.99 . ?
C11Y C12Y 1.513(8) . ?
C11Y H11E 0.99 . ?
C11Y H11F 0.99 . ?
C12Y H12G 0.98 . ?
C12Y H12H 0.98 . ?
C12Y H12I 0.98 . ?
C13B C14B 1.502(8) . ?
C13B H13C 0.99 . ?
C13B H13D 0.99 . ?
C14B C15B 1.53(2) . ?
C14B H14C 0.99 . ?
C14B H14D 0.99 . ?
C15B C16B 1.516(8) . ?
C15B H15E 0.99 . ?
C15B H15F 0.99 . ?
C16B H16G 0.98 . ?
C16B H16H 0.98 . ?
C16B H16I 0.98 . ?
C13Y C14Y 1.515(8) . ?
C13Y H13E 0.99 . ?
C13Y H13F 0.99 . ?
C14Y C15Y 1.516(8) . ?
C14Y H14E 0.99 . ?
C14Y H14F 0.99 . ?
C15Y C16Y 1.516(8) . ?
C15Y H15G 0.99 . ?
C15Y H15H 0.99 . ?
C16Y H16J 0.98 . ?
C16Y H16K 0.98 . ?
C16Y H16L 0.98 . ?
O3 H31 0.841(5) . ?
O3 H32 0.841(5) . ?

loop_
_geom_torsion_atom_site_label_1
_geom_torsion_atom_site_label_2
_geom_torsion_atom_site_label_3
_geom_torsion_atom_site_label_4
_geom_torsion
_geom_torsion_site_symmetry_1
_geom_torsion_site_symmetry_2
_geom_torsion_site_symmetry_3
_geom_torsion_site_symmetry_4
_geom_torsion_publ_flag
C7 N1 C1 C6 7.3(16) . . . . ?
C7 N1 C1 C2 -173.9(9) . . . . ?
N1 C1 C2 C3 178.8(9) . . . . ?
C6 C1 C2 C3 -2.4(15) . . . . ?
C1 C2 C3 C4 -0.3(17) . . . . ?
C2 C3 C4 C5 3.0(16) . . . . ?
C3 C4 C5 C6 -3.0(16) . . . . ?
C4 C5 C6 C1 0.4(16) . . . . ?
N1 C1 C6 C5 -179.0(9) . . . . ?
C2 C1 C6 C5 2.3(15) . . . . ?
C8 N2 C7 O1 -8.5(16) . . . . ?
C8 N2 C7 N1 171.6(8) . . . . ?
C1 N1 C7 O1 -5.0(15) . . . . ?
C1 N1 C7 N2 174.9(8) . . . . ?
C7 N2 C8 C9 -163.1(9) . . . . ?
C7 N2 C8 C13 17.3(14) . . . . ?
N2 C8 C9 C10 -178.7(8) . . . . ?
C13 C8 C9 C10 0.9(13) . . . . ?
C8 C9 C10 C11 -2.3(13) . . . . ?
C9 C10 C11 C12 1.1(12) . . . . ?
C9 C10 C11 C14 -178.5(8) . . . . ?
C10 C11 C12 C13 1.4(13) . . . . ?
C14 C11 C12 C13 -179.0(8) . . . . ?
C11 C12 C13 C8 -2.7(13) . . . . ?
C9 C8 C13 C12 1.5(12) . . . . ?
N2 C8 C13 C12 -178.9(8) . . . . ?
C12 C11 C14 C15 -161.9(8) . . . . ?
C10 C11 C14 C15 17.6(12) . . . . ?
C12 C11 C14 C19 17.7(12) . . . . ?
C10 C11 C14 C19 -162.7(8) . . . . ?
C19 C14 C15 C16 -0.2(11) . . . . ?
C11 C14 C15 C16 179.5(7) . . . . ?
C14 C15 C16 C17 0.0(12) . . . . ?
C15 C16 C17 C18 1.1(11) . . . . ?
C15 C16 C17 N3 -178.2(7) . . . . ?
C20 N3 C17 C18 145.2(8) . . . . ?
C20 N3 C17 C16 -35.5(12) . . . . ?
C16 C17 C18 C19 -1.9(12) . . . . ?
N3 C17 C18 C19 177.4(7) . . . . ?
C17 C18 C19 C14 1.8(13) . . . . ?
C15 C14 C19 C18 -0.7(12) . . . . ?
C11 C14 C19 C18 179.7(8) . . . . ?
C17 N3 C20 O2 11.9(14) . . . . ?
C17 N3 C20 N4 -169.0(7) . . . . ?
C21 N4 C20 O2 5.9(14) . . . . ?
C21 N4 C20 N3 -173.3(7) . . . . ?
C20 N4 C21 C26 178.1(8) . . . . ?
C20 N4 C21 C22 -0.5(13) . . . . ?
C26 C21 C22 C23 0.4(13) . . . . ?
N4 C21 C22 C23 178.9(8) . . . . ?
C21 C22 C23 C24 -1.8(14) . . . . ?
C22 C23 C24 C25 2.0(15) . . . . ?
C23 C24 C25 C26 -0.8(14) . . . . ?
C24 C25 C26 C21 -0.6(14) . . . . ?
C22 C21 C26 C25 0.8(13) . . . . ?
N4 C21 C26 C25 -177.8(8) . . . . ?
C13A N1A C1A C2A 65.9(11) . . . . ?
C5A N1A C1A C2A -53.5(12) . . . . ?
C9A N1A C1A C2A -173.2(10) . . . . ?
N1A C1A C2A C3A -175.0(9) . . . . ?
C1A C2A C3A C4A -171.2(11) . . . . ?
C13A N1A C5A C6A -175.1(9) . . . . ?
C1A N1A C5A C6A -51.1(11) . . . . ?
C9A N1A C5A C6A 63.2(10) . . . . ?
N1A C5A C6A C7A -177.4(9) . . . . ?
C5A C6A C7A C8A 79.3(13) . . . . ?
C13A N1A C9A C10A -62.3(10) . . . . ?
C1A N1A C9A C10A 174.9(9) . . . . ?
C5A N1A C9A C10A 56.7(11) . . . . ?
N1A C9A C10A C11A 166.6(9) . . . . ?
C9A C10A C11A C12A 73.8(15) . . . . ?
C1A N1A C13A C14A 59.1(10) . . . . ?
C5A N1A C13A C14A -179.7(8) . . . . ?
C9A N1A C13A C14A -57.5(10) . . . . ?
N1A C13A C14A C15A 168.1(11) . . . . ?
N1A C13A C14A C15X -153.3(10) . . . . ?
C13A C14A C15A C16A -173.9(17) . . . . ?
C13A C14A C15X C16X 71.9(19) . . . . ?
C5B N1B C1B C2B -57(2) . . . . ?
C13B N1B C1B C2B -171.3(16) . . . . ?
C9B N1B C1B C2B 84.6(14) . . . . ?
C5B N1B C1B C13B 113.9(13) . . . . ?
C9B N1B C1B C13B -104.1(8) . . . . ?
N1B C1B C2B C3B 168.3(17) . . . . ?
C13B C1B C2B C3B 142(4) . . . . ?
C1B C2B C3B C4B 179.4(18) . . . . ?
C5Y N1B C1Y C2Y 158.8(13) . . . . ?
C13Y N1B C1Y C2Y 47(2) . . . . ?
C9Y N1B C1Y C2Y -93.4(13) . . . . ?
C13Y N1B C1Y C5Y -111.9(19) . . . . ?
C9Y N1B C1Y C5Y 107.8(10) . . . . ?
N1B C1Y C2Y C3Y 174.4(13) . . . . ?
C5Y C1Y C2Y C3Y -136(2) . . . . ?
C1Y C2Y C3Y C4Y -65(3) . . . . ?
C1B N1B C5B C6B -51.4(18) . . . . ?
C13B N1B C5B C6B 50.0(14) . . . . ?
C9B N1B C5B C6B 169.2(11) . . . . ?
N1B C5B C6B C7B 168.2(16) . . . . ?
C5B C6B C7B C8B 178.8(18) . . . . ?
C13Y N1B C5Y C6Y -49.6(18) . . . . ?
C9Y N1B C5Y C6Y 68.3(17) . . . . ?
C1Y N1B C5Y C6Y 162.1(16) . . . . ?
C13Y N1B C5Y C1Y 148.3(11) . . . . ?
C9Y N1B C5Y C1Y -93.8(10) . . . . ?
N1B C5Y C6Y C7Y 176.1(15) . . . . ?
C1Y C5Y C6Y C7Y -142(3) . . . . ?
C5Y C6Y C7Y C8Y -67(3) . . . . ?
C1B N1B C9B C10B -93.1(15) . . . . ?
C5B N1B C9B C10B 63.1(15) . . . . ?
C13B N1B C9B C10B -172.6(13) . . . . ?
N1B C9B C10B C11B 166.2(15) . . . . ?
C9B C10B C11B C12B -179.6(17) . . . . ?
C5Y N1B C9Y C10Y 176.7(16) . . . . ?
C13Y N1B C9Y C10Y -63(2) . . . . ?
C1Y N1B C9Y C10Y 96.3(17) . . . . ?
N1B C9Y C10Y C11Y -164.9(18) . . . . ?
C9Y C10Y C11Y C12Y -179(2) . . . . ?
C1B N1B C13B C14B -166.6(14) . . . . ?
C5B N1B C13B C14B 51.3(14) . . . . ?
C9B N1B C13B C14B -70.7(13) . . . . ?
C5B N1B C13B C1B -142.1(9) . . . . ?
C9B N1B C13B C1B 95.9(10) . . . . ?
N1B C1B C13B C14B 39(3) . . . . ?
C2B C1B C13B C14B 70(7) . . . . ?
C2B C1B C13B N1B 31(5) . . . . ?
N1B C13B C14B C15B -166.6(16) . . . . ?
C1B C13B C14B C15B 162(3) . . . . ?
C13B C14B C15B C16B -173.2(18) . . . . ?
C5Y N1B C13Y C14Y -56(2) . . . . ?
C9Y N1B C13Y C14Y -174.8(18) . . . . ?
C1Y N1B C13Y C14Y 47(3) . . . . ?
N1B C13Y C14Y C15Y 178(2) . . . . ?
C13Y C14Y C15Y C16Y -166(3) . . . . ?
